data_7211766
loop_
_publ_author_name
'Tong, Yu-Zhang'
'Wang, Qing-Lun'
'Yang, Guang'
'Yang, Guang-Ming'
'Yan, Shi-Ping'
'Liao, Dai-Zheng'
'Cheng, Peng'

_publ_section_title
;
 Hydrolytic synthesis and structural characterization of five hexanuclear
 oxo-hydroxo lanthanide clusters
;
_journal_issue 2
_journal_name_full CrystEngComm
_journal_page_first 543
_journal_paper_doi 10.1039/b914208h
_journal_volume 12
_journal_year 2010
_chemical_formula_sum 'C12 H30 Cl4 Ho3 N12 O14.5'
_chemical_formula_weight 1211.07
_chemical_name_systematic
;
?
;
_space_group_IT_number 2
_symmetry_space_group_name_Hall '-P 1'
_symmetry_space_group_name_H-M 'P -1'
_atom_sites_solution_hydrogens geom
_atom_sites_solution_primary direct
_atom_sites_solution_secondary difmap
_audit_creation_method SHELXL-97
_cell_angle_alpha 108.72(3)
_cell_angle_beta 106.11(3)
_cell_angle_gamma 96.88(3)
_cell_formula_units_Z 2
_cell_length_a 11.622(2)
_cell_length_b 12.889(3)
_cell_length_c 14.169(3)
_cell_measurement_temperature 293(2)
_cell_measurement_theta_max 25.01
_cell_measurement_theta_min 3.04
_cell_volume 1879.7(9)
_computing_structure_refinement 'SHELXL-97 (Sheldrick, 1997)'
_computing_structure_solution 'SHELXS-97 (Sheldrick, 1990)'
_diffrn_ambient_temperature 293(2)
_diffrn_measured_fraction_theta_full 0.994
_diffrn_measured_fraction_theta_max 0.994
_diffrn_radiation_monochromator graphite
_diffrn_radiation_source 'fine-focus sealed tube'
_diffrn_radiation_type MoK\a
_diffrn_radiation_wavelength 0.71073
_diffrn_reflns_av_R_equivalents 0.0562
_diffrn_reflns_av_sigmaI/netI 0.0884
_diffrn_reflns_limit_h_max 13
_diffrn_reflns_limit_h_min -13
_diffrn_reflns_limit_k_max 14
_diffrn_reflns_limit_k_min -15
_diffrn_reflns_limit_l_max 16
_diffrn_reflns_limit_l_min -16
_diffrn_reflns_number 11222
_diffrn_reflns_theta_full 25.01
_diffrn_reflns_theta_max 25.01
_diffrn_reflns_theta_min 3.04
_exptl_absorpt_coefficient_mu 6.605
_exptl_absorpt_correction_T_max 0.3517
_exptl_absorpt_correction_T_min 0.3517
_exptl_absorpt_correction_type multi-scan
_exptl_absorpt_process_details SADABS
_exptl_crystal_colour orange
_exptl_crystal_density_diffrn 2.140
_exptl_crystal_density_meas ?
_exptl_crystal_density_method 'not measured'
_exptl_crystal_description block
_exptl_crystal_F_000 1142
_exptl_crystal_size_max 0.20
_exptl_crystal_size_mid 0.20
_exptl_crystal_size_min 0.20
_refine_diff_density_max 2.285
_refine_diff_density_min -2.319
_refine_diff_density_rms 0.275
_refine_ls_extinction_method none
_refine_ls_goodness_of_fit_ref 1.052
_refine_ls_hydrogen_treatment constr
_refine_ls_matrix_type full
_refine_ls_number_parameters 433
_refine_ls_number_reflns 6589
_refine_ls_number_restraints 19
_refine_ls_restrained_S_all 1.068
_refine_ls_R_factor_all 0.0633
_refine_ls_R_factor_gt 0.0539
_refine_ls_shift/su_max 0.002
_refine_ls_shift/su_mean 0.000
_refine_ls_structure_factor_coef Fsqd
_refine_ls_weighting_details 'calc w=1/[\s^2^(Fo^2^)+(0.0695P)^2^+1.8076P] where P=(Fo^2^+2Fc^2^)/3'
_refine_ls_weighting_scheme calc
_refine_ls_wR_factor_gt 0.1343
_refine_ls_wR_factor_ref 0.1417
_reflns_number_gt 5610
_reflns_number_total 6589
_reflns_threshold_expression >2sigma(I)
_cod_data_source_file b914208h.txt
_cod_data_source_block shelxs2
_cod_depositor_comments
;
The following automatic conversions were performed:

'_exptl_crystal_density_meas' value 'none' was changed to '?' - the
value is perceived as not measured.

Automatic conversion script
Id: cif_fix_values 3008 2015-01-20 13:52:24Z robertas 
;
_cod_original_cell_volume 1879.7(7)
_cod_original_sg_symbol_H-M P-1
_cod_original_formula_sum 'C12 H30 Cl4 Ho3 N12 O14.50'
_cod_database_code 7211766

loop_
_symmetry_equiv_pos_as_xyz
'x, y, z'
'-x, -y, -z'

loop_
_atom_site_label
_atom_site_type_symbol
_atom_site_fract_x
_atom_site_fract_y
_atom_site_fract_z
_atom_site_U_iso_or_equiv
_atom_site_adp_type
_atom_site_occupancy
_atom_site_symmetry_multiplicity
_atom_site_calc_flag
_atom_site_refinement_flags
C1 C 0.1558(10) 0.2055(10) 0.3162(9) 0.038(3) Uani 1 1 d .
C2 C 0.0974(11) 0.2854(11) 0.3793(11) 0.058(4) Uani 1 1 d .
H2A H 0.1384 0.3033 0.4534 0.087 Uiso 1 1 calc R
H2B H 0.0122 0.2511 0.3607 0.087 Uiso 1 1 calc R
H2C H 0.1041 0.3531 0.3645 0.087 Uiso 1 1 calc R
C3 C 0.2030(10) 0.1064(9) 0.1810(8) 0.035(3) Uani 1 1 d .
C4 C 0.2036(12) 0.0578(12) 0.0717(9) 0.055(4) Uani 1 1 d .
H4A H 0.1811 0.1078 0.0356 0.083 Uiso 1 1 calc R
H4B H 0.1457 -0.0136 0.0352 0.083 Uiso 1 1 calc R
H4C H 0.2845 0.0477 0.0731 0.083 Uiso 1 1 calc R
C5 C 0.2934(9) 0.2358(9) 0.7877(8) 0.026(2) Uani 1 1 d .
C6 C 0.2052(10) 0.3029(10) 0.7609(9) 0.038(3) Uani 1 1 d .
H6A H 0.1880 0.2946 0.6882 0.057 Uiso 1 1 calc R
H6B H 0.2396 0.3808 0.8054 0.057 Uiso 1 1 calc R
H6C H 0.1304 0.2775 0.7714 0.057 Uiso 1 1 calc R
C7 C 0.4156(10) 0.1610(9) 0.8795(8) 0.029(2) Uani 1 1 d .
C8 C 0.4788(11) 0.1282(11) 0.9690(8) 0.041(3) Uani 1 1 d .
H8A H 0.4269 0.0633 0.9674 0.062 Uiso 1 1 calc R
H8B H 0.4953 0.1894 1.0348 0.062 Uiso 1 1 calc R
H8C H 0.5549 0.1107 0.9624 0.062 Uiso 1 1 calc R
C9 C 0.1159(11) 0.5240(10) 0.6698(10) 0.043(3) Uani 1 1 d .
C10 C 0.1825(14) 0.5495(12) 0.6008(11) 0.065(4) Uani 1 1 d .
H10A H 0.2593 0.5270 0.6150 0.097 Uiso 1 1 calc R
H10B H 0.1979 0.6288 0.6151 0.097 Uiso 1 1 calc R
H10C H 0.1332 0.5091 0.5279 0.097 Uiso 1 1 calc R
C11 C 0.0741(11) 0.5335(10) 0.8083(9) 0.042(3) Uani 1 1 d .
C12 C 0.0781(14) 0.5685(14) 0.9191(11) 0.070(4) Uani 1 1 d .
H12A H 0.0153 0.5174 0.9246 0.106 Uiso 1 1 calc R
H12B H 0.0645 0.6432 0.9420 0.106 Uiso 1 1 calc R
H12C H 0.1573 0.5677 0.9630 0.106 Uiso 1 1 calc R
Cl1 Cl 0.7832(3) 0.1236(3) 0.2541(3) 0.0498(8) Uani 1 1 d .
Cl2 Cl 0.5000 0.5000 0.0000 0.0589(13) Uani 1 2 d S
Cl3 Cl 0.2597(4) 0.4353(3) 0.1811(3) 0.0722(11) Uani 1 1 d .
Cl4 Cl 0.0229(3) 0.8443(3) 0.1476(3) 0.0473(8) Uani 1 1 d .
Cl5 Cl 0.3491(8) 0.6456(7) 0.1291(7) 0.077(2) Uani 0.50 1 d P
Ho1 Ho 0.35623(4) 0.11972(4) 0.53126(3) 0.02192(15) Uani 1 1 d .
Ho2 Ho 0.55740(4) 0.01345(4) 0.68269(3) 0.02119(15) Uani 1 1 d .
Ho3 Ho 0.67201(4) 0.17806(4) 0.55735(3) 0.02128(15) Uani 1 1 d .
N1 N 0.2391(7) 0.1547(8) 0.3506(7) 0.031(2) Uani 1 1 d .
N2 N 0.2703(7) 0.0939(8) 0.2653(6) 0.028(2) Uani 1 1 d .
N3 N 0.1295(8) 0.1766(8) 0.2109(8) 0.039(2) Uani 1 1 d .
N4 N 0.0479(10) 0.2211(11) 0.1446(10) 0.070(4) Uani 1 1 d .
H4D H 0.0111 0.2706 0.1719 0.083 Uiso 1 1 calc R
H4E H 0.0362 0.1980 0.0779 0.083 Uiso 1 1 calc R
N5 N 0.3533(7) 0.1813(7) 0.7289(6) 0.0253(18) Uani 1 1 d .
N6 N 0.4334(7) 0.1355(7) 0.7879(6) 0.0249(18) Uani 1 1 d .
N7 N 0.3291(8) 0.2222(7) 0.8823(6) 0.028(2) Uani 1 1 d .
N8 N 0.2921(9) 0.2676(9) 0.9692(7) 0.043(3) Uani 1 1 d .
H8D H 0.3250 0.2574 1.0269 0.052 Uiso 1 1 calc R
H8E H 0.2363 0.3058 0.9653 0.052 Uiso 1 1 calc R
N9 N -0.0093(9) 0.4540(9) 0.7278(8) 0.047(3) Uani 1 1 d .
N10 N 0.0214(9) 0.4484(9) 0.6399(8) 0.045(3) Uani 1 1 d .
N11 N 0.1556(8) 0.5804(8) 0.7746(8) 0.039(2) Uani 1 1 d .
N12 N 0.2611(10) 0.6667(9) 0.8404(9) 0.067(4) Uani 1 1 d .
H12D H 0.2770 0.6932 0.9078 0.081 Uiso 1 1 calc R
H12E H 0.3097 0.6930 0.8132 0.081 Uiso 1 1 calc R
O1 O 0.5475(14) 0.6959(14) 0.7368(17) 0.059(5) Uani 0.50 1 d PU
O2 O 0.4783(16) 0.4692(15) 0.4718(8) 0.022(5) Uani 0.50 1 d PU
O3 O 0.5577(10) 0.5104(10) 0.2192(7) 0.087(3) Uani 1 1 d DU
O4 O 0.9476(7) 0.9809(7) 0.3391(6) 0.044(2) Uani 1 1 d .
O5 O 0.6794(7) 0.3769(7) 0.5977(7) 0.045(2) Uani 1 1 d .
O6 O 0.8314(7) 0.2837(7) 0.7203(6) 0.044(2) Uani 1 1 d .
O7 O 0.8427(7) 0.2389(7) 0.5046(6) 0.0405(19) Uani 1 1 d .
O8 O 0.4935(7) -0.0933(7) 0.7782(5) 0.0364(18) Uani 1 1 d .
O9 O 0.7037(6) 0.1459(6) 0.8477(5) 0.0303(16) Uani 1 1 d .
O10 O 0.2742(6) -0.0437(5) 0.3762(5) 0.0225(14) Uani 1 1 d .
O11 O 0.1471(6) 0.0970(7) 0.5222(6) 0.0356(18) Uani 1 1 d .
O12 O 0.3618(7) 0.3171(6) 0.5827(6) 0.0375(18) Uani 1 1 d .
O13 O 0.5000 0.0000 0.5000 0.022(2) Uani 1 2 d S
O14 O 0.5511(6) 0.1855(6) 0.6594(5) 0.0239(15) Uani 1 1 d .
O15 O 0.3437(6) -0.0304(6) 0.5930(5) 0.0238(15) Uani 1 1 d .
O16 O 0.4874(6) 0.1703(6) 0.4448(5) 0.0255(15) Uani 1 1 d .
H1B H 0.5401 0.6786 0.6869 0.031 Uiso 0.50 1 d PR
H2D H 0.5000 0.5000 0.5000 0.031 Uiso 1 2 d SR
H1A H 0.5521 0.7141 0.7972 0.031 Uiso 0.50 1 d PR
H2E H 0.4415 0.4169 0.4387 0.031 Uiso 0.50 1 d PR
H4F H 0.9742 1.0293 0.3796 0.031 Uiso 1 1 d R
H4G H 0.9576 0.9199 0.2934 0.031 Uiso 1 1 d R
H3F H 0.5408 0.5522 0.2560 0.031 Uiso 1 1 d R
H3G H 0.5254 0.5199 0.1538 0.031 Uiso 1 1 d RD

loop_
_atom_site_aniso_label
_atom_site_aniso_U_11
_atom_site_aniso_U_22
_atom_site_aniso_U_33
_atom_site_aniso_U_23
_atom_site_aniso_U_13
_atom_site_aniso_U_12
C1 0.036(6) 0.037(7) 0.047(7) 0.024(6) 0.011(6) 0.014(5)
C2 0.037(7) 0.047(8) 0.076(10) 0.011(7) 0.007(7) 0.020(6)
C3 0.042(6) 0.028(6) 0.035(6) 0.018(5) 0.008(5) 0.007(5)
C4 0.064(9) 0.072(10) 0.041(7) 0.035(7) 0.014(7) 0.028(8)
C5 0.024(5) 0.028(6) 0.034(6) 0.012(5) 0.017(5) 0.006(4)
C6 0.032(6) 0.047(8) 0.042(7) 0.021(6) 0.013(5) 0.021(6)
C7 0.039(6) 0.027(6) 0.022(5) 0.008(4) 0.013(5) 0.009(5)
C8 0.041(7) 0.054(8) 0.027(6) 0.018(6) 0.005(5) 0.007(6)
C9 0.049(7) 0.033(7) 0.046(7) 0.021(6) 0.008(6) 0.005(6)
C10 0.085(11) 0.050(9) 0.055(9) 0.013(7) 0.025(8) 0.017(8)
C11 0.042(7) 0.039(7) 0.044(7) 0.018(6) 0.007(6) 0.017(6)
C12 0.076(10) 0.084(12) 0.056(9) 0.038(9) 0.013(8) 0.024(9)
Cl1 0.0448(17) 0.061(2) 0.0523(18) 0.0266(16) 0.0202(16) 0.0170(16)
Cl2 0.074(3) 0.051(3) 0.047(3) 0.007(2) 0.033(3) 0.000(3)
Cl3 0.080(3) 0.050(2) 0.076(3) -0.0018(18) 0.043(2) 0.011(2)
Cl4 0.0358(15) 0.059(2) 0.0544(18) 0.0290(16) 0.0153(15) 0.0145(15)
Cl5 0.085(6) 0.067(5) 0.069(5) 0.017(4) 0.021(5) 0.024(4)
Ho1 0.0219(3) 0.0261(3) 0.0215(3) 0.0111(2) 0.0084(2) 0.0101(2)
Ho2 0.0225(3) 0.0260(3) 0.0187(2) 0.0112(2) 0.0076(2) 0.0086(2)
Ho3 0.0221(3) 0.0239(3) 0.0208(2) 0.0109(2) 0.0077(2) 0.0074(2)
N1 0.023(4) 0.036(5) 0.033(5) 0.015(4) 0.004(4) 0.014(4)
N2 0.031(5) 0.035(5) 0.028(5) 0.016(4) 0.017(4) 0.013(4)
N3 0.034(5) 0.041(6) 0.045(6) 0.024(5) 0.006(5) 0.013(5)
N4 0.060(7) 0.089(10) 0.066(8) 0.041(7) 0.000(6) 0.054(7)
N5 0.024(4) 0.026(5) 0.028(4) 0.014(4) 0.006(4) 0.010(4)
N6 0.021(4) 0.033(5) 0.023(4) 0.012(4) 0.006(4) 0.010(4)
N7 0.035(5) 0.035(5) 0.025(4) 0.014(4) 0.019(4) 0.017(4)
N8 0.051(6) 0.066(7) 0.022(5) 0.013(5) 0.020(5) 0.034(6)
N9 0.039(6) 0.047(7) 0.042(6) 0.012(5) 0.006(5) 0.001(5)
N10 0.038(6) 0.038(6) 0.050(6) 0.018(5) 0.003(5) 0.004(5)
N11 0.032(5) 0.031(6) 0.047(6) 0.022(5) -0.003(5) -0.003(4)
N12 0.075(8) 0.048(7) 0.044(6) 0.014(6) -0.011(6) -0.025(6)
O1 0.032(7) 0.033(7) 0.109(10) 0.036(7) 0.009(7) 0.004(6)
O2 0.034(11) 0.070(15) 0.017(9) 0.057(9) 0.022(9) 0.057(11)
O3 0.083(6) 0.079(7) 0.084(7) 0.017(5) 0.021(6) 0.015(6)
O4 0.043(5) 0.038(5) 0.035(4) 0.005(4) 0.007(4) -0.003(4)
O5 0.047(5) 0.029(5) 0.055(5) 0.018(4) 0.008(4) 0.008(4)
O6 0.047(5) 0.043(5) 0.027(4) 0.009(4) -0.001(4) 0.003(4)
O7 0.042(4) 0.038(5) 0.045(5) 0.014(4) 0.025(4) 0.002(4)
O8 0.041(4) 0.048(5) 0.030(4) 0.025(4) 0.015(4) 0.013(4)
O9 0.034(4) 0.034(4) 0.025(4) 0.013(3) 0.008(3) 0.011(3)
O10 0.028(3) 0.018(4) 0.021(3) 0.009(3) 0.007(3) 0.003(3)
O11 0.024(4) 0.056(5) 0.036(4) 0.024(4) 0.013(3) 0.015(4)
O12 0.046(5) 0.033(5) 0.037(4) 0.015(4) 0.013(4) 0.016(4)
O13 0.027(5) 0.015(5) 0.028(5) 0.009(4) 0.015(4) 0.006(4)
O14 0.023(3) 0.030(4) 0.020(3) 0.011(3) 0.007(3) 0.010(3)
O15 0.025(3) 0.028(4) 0.026(4) 0.015(3) 0.013(3) 0.009(3)
O16 0.033(4) 0.024(4) 0.028(4) 0.014(3) 0.017(3) 0.012(3)

loop_
_atom_type_symbol
_atom_type_description
_atom_type_scat_dispersion_real
_atom_type_scat_dispersion_imag
_atom_type_scat_source
C C 0.0033 0.0016 'International Tables Vol C Tables 4.2.6.8 and 6.1.1.4'
H H 0.0000 0.0000 'International Tables Vol C Tables 4.2.6.8 and 6.1.1.4'
Cl Cl 0.1484 0.1585 'International Tables Vol C Tables 4.2.6.8 and 6.1.1.4'
Ho Ho -0.2175 4.6783 'International Tables Vol C Tables 4.2.6.8 and 6.1.1.4'
N N 0.0061 0.0033 'International Tables Vol C Tables 4.2.6.8 and 6.1.1.4'
O O 0.0106 0.0060 'International Tables Vol C Tables 4.2.6.8 and 6.1.1.4'

loop_
_geom_angle_atom_site_label_1
_geom_angle_atom_site_label_2
_geom_angle_atom_site_label_3
_geom_angle
_geom_angle_site_symmetry_1
_geom_angle_site_symmetry_3
N1 C1 N3 109.1(10) . .
N1 C1 C2 127.6(11) . .
N3 C1 C2 123.3(10) . .
C1 C2 H2A 109.5 . .
C1 C2 H2B 109.5 . .
H2A C2 H2B 109.5 . .
C1 C2 H2C 109.5 . .
H2A C2 H2C 109.5 . .
H2B C2 H2C 109.5 . .
N2 C3 N3 107.8(9) . .
N2 C3 C4 128.2(11) . .
N3 C3 C4 124.0(10) . .
C3 C4 H4A 109.5 . .
C3 C4 H4B 109.5 . .
H4A C4 H4B 109.5 . .
C3 C4 H4C 109.5 . .
H4A C4 H4C 109.5 . .
H4B C4 H4C 109.5 . .
N5 C5 N7 108.3(8) . .
N5 C5 C6 127.7(9) . .
N7 C5 C6 124.0(9) . .
C5 C6 H6A 109.5 . .
C5 C6 H6B 109.5 . .
H6A C6 H6B 109.5 . .
C5 C6 H6C 109.5 . .
H6A C6 H6C 109.5 . .
H6B C6 H6C 109.5 . .
N6 C7 N7 110.0(9) . .
N6 C7 C8 126.5(10) . .
N7 C7 C8 123.5(9) . .
C7 C8 H8A 109.5 . .
C7 C8 H8B 109.5 . .
H8A C8 H8B 109.5 . .
C7 C8 H8C 109.5 . .
H8A C8 H8C 109.5 . .
H8B C8 H8C 109.5 . .
N10 C9 N11 111.9(11) . .
N10 C9 C10 125.9(12) . .
N11 C9 C10 122.2(11) . .
C9 C10 H10A 109.5 . .
C9 C10 H10B 109.5 . .
H10A C10 H10B 109.5 . .
C9 C10 H10C 109.5 . .
H10A C10 H10C 109.5 . .
H10B C10 H10C 109.5 . .
N9 C11 N11 109.2(11) . .
N9 C11 C12 125.8(13) . .
N11 C11 C12 125.0(12) . .
C11 C12 H12A 109.5 . .
C11 C12 H12B 109.5 . .
H12A C12 H12B 109.5 . .
C11 C12 H12C 109.5 . .
H12A C12 H12C 109.5 . .
H12B C12 H12C 109.5 . .
O14 Ho1 O16 75.2(2) . .
O14 Ho1 O10 130.7(2) . .
O16 Ho1 O10 84.2(2) . .
O14 Ho1 O15 84.0(2) . .
O16 Ho1 O15 129.5(2) . .
O10 Ho1 O15 75.4(2) . .
O14 Ho1 O11 138.6(2) . .
O16 Ho1 O11 141.1(2) . .
O10 Ho1 O11 82.2(2) . .
O15 Ho1 O11 81.6(2) . .
O14 Ho1 O12 82.2(2) . .
O16 Ho1 O12 80.3(2) . .
O10 Ho1 O12 137.9(2) . .
O15 Ho1 O12 142.0(2) . .
O11 Ho1 O12 85.8(3) . .
O14 Ho1 N5 66.2(2) . .
O16 Ho1 N5 136.7(2) . .
O10 Ho1 N5 136.2(2) . .
O15 Ho1 N5 66.1(2) . .
O11 Ho1 N5 72.5(2) . .
O12 Ho1 N5 76.0(2) . .
O14 Ho1 N1 136.0(2) . .
O16 Ho1 N1 65.3(2) . .
O10 Ho1 N1 64.8(2) . .
O15 Ho1 N1 136.3(2) . .
O11 Ho1 N1 75.9(2) . .
O12 Ho1 N1 73.2(3) . .
N5 Ho1 N1 136.9(2) . .
O14 Ho1 Ho2 42.97(16) . .
O16 Ho1 Ho2 97.00(15) . .
O10 Ho1 Ho2 98.13(16) . .
O15 Ho1 Ho2 43.20(15) . .
O11 Ho1 Ho2 120.95(17) . .
O12 Ho1 Ho2 122.38(18) . .
N5 Ho1 Ho2 67.54(16) . .
N1 Ho1 Ho2 155.56(17) . .
O14 Ho1 Ho2 97.86(15) . 2_656
O16 Ho1 Ho2 43.07(17) . 2_656
O10 Ho1 Ho2 43.25(15) . 2_656
O15 Ho1 Ho2 97.32(15) . 2_656
O11 Ho1 Ho2 122.27(18) . 2_656
O12 Ho1 Ho2 119.50(18) . 2_656
N5 Ho1 Ho2 157.26(16) . 2_656
N1 Ho1 Ho2 65.84(18) . 2_656
Ho2 Ho1 Ho2 89.72(3) . 2_656
O14 Ho1 Ho3 38.90(15) . .
O16 Ho1 Ho3 38.79(15) . .
O10 Ho1 Ho3 102.22(16) . .
O15 Ho1 Ho3 101.39(15) . .
O11 Ho1 Ho3 175.2(2) . .
O12 Ho1 Ho3 89.53(18) . .
N5 Ho1 Ho3 105.07(17) . .
N1 Ho1 Ho3 104.05(18) . .
Ho2 Ho1 Ho3 60.76(2) . .
Ho2 Ho1 Ho3 61.41(4) 2_656 .
O14 Ho1 Ho3 101.56(17) . 2_656
O16 Ho1 Ho3 100.68(17) . 2_656
O10 Ho1 Ho3 39.05(15) . 2_656
O15 Ho1 Ho3 39.32(16) . 2_656
O11 Ho1 Ho3 91.2(2) . 2_656
O12 Ho1 Ho3 176.23(18) . 2_656
N5 Ho1 Ho3 105.35(18) . 2_656
N1 Ho1 Ho3 103.85(19) . 2_656
Ho2 Ho1 Ho3 61.22(4) . 2_656
Ho2 Ho1 Ho3 60.34(3) 2_656 2_656
Ho3 Ho1 Ho3 93.47(4) . 2_656
O14 Ho2 O15 83.9(2) . .
O14 Ho2 O16 129.7(2) . 2_656
O15 Ho2 O16 74.7(2) . 2_656
O14 Ho2 O10 76.7(2) . 2_656
O15 Ho2 O10 130.8(2) . 2_656
O16 Ho2 O10 83.9(2) 2_656 2_656
O14 Ho2 O8 141.2(2) . .
O15 Ho2 O8 81.9(2) . .
O16 Ho2 O8 80.3(2) 2_656 .
O10 Ho2 O8 137.6(2) 2_656 .
O14 Ho2 O9 78.0(2) . .
O15 Ho2 O9 137.8(2) . .
O16 Ho2 O9 144.0(2) 2_656 .
O10 Ho2 O9 81.4(2) 2_656 .
O8 Ho2 O9 88.8(2) . .
O14 Ho2 O13 65.11(15) . .
O15 Ho2 O13 65.35(15) . .
O16 Ho2 O13 64.62(14) 2_656 .
O10 Ho2 O13 65.49(15) 2_656 .
O8 Ho2 O13 136.60(19) . .
O9 Ho2 O13 134.56(16) . .
O14 Ho2 N2 136.2(2) . 2_656
O15 Ho2 N2 138.0(3) . 2_656
O16 Ho2 N2 68.8(2) 2_656 2_656
O10 Ho2 N2 65.5(2) 2_656 2_656
O8 Ho2 N2 72.1(2) . 2_656
O9 Ho2 N2 75.2(3) . 2_656
O13 Ho2 N2 114.00(17) . 2_656
O14 Ho2 N6 66.3(2) . .
O15 Ho2 N6 65.4(2) . .
O16 Ho2 N6 135.3(2) 2_656 .
O10 Ho2 N6 138.0(2) 2_656 .
O8 Ho2 N6 75.0(3) . .
O9 Ho2 N6 72.4(2) . .
O13 Ho2 N6 112.32(17) . .
N2 Ho2 N6 133.7(2) 2_656 .
O14 Ho2 Ho1 42.45(16) . .
O15 Ho2 Ho1 43.52(16) . .
O16 Ho2 Ho1 97.40(15) 2_656 .
O10 Ho2 Ho1 98.49(15) 2_656 .
O8 Ho2 Ho1 122.33(17) . .
O9 Ho2 Ho1 117.14(17) . .
O13 Ho2 Ho1 45.25(2) . .
N2 Ho2 Ho1 159.20(17) 2_656 .
N6 Ho2 Ho1 67.08(17) . .
O14 Ho2 Ho1 98.20(15) . 2_656
O15 Ho2 Ho1 97.77(16) . 2_656
O16 Ho2 Ho1 42.97(15) 2_656 2_656
O10 Ho2 Ho1 42.99(16) 2_656 2_656
O8 Ho2 Ho1 119.36(19) . 2_656
O9 Ho2 Ho1 122.25(16) . 2_656
O13 Ho2 Ho1 45.030(19) . 2_656
N2 Ho2 Ho1 68.99(17) 2_656 2_656
N6 Ho2 Ho1 157.33(16) . 2_656
Ho1 Ho2 Ho1 90.28(3) . 2_656
O14 Ho2 Ho3 39.25(15) . .
O15 Ho2 Ho3 102.07(15) . .
O16 Ho2 Ho3 101.79(15) 2_656 .
O10 Ho2 Ho3 39.90(15) 2_656 .
O8 Ho2 Ho3 175.86(18) . .
O9 Ho2 Ho3 87.40(16) . .
O13 Ho2 Ho3 47.22(3) . .
N2 Ho2 Ho3 105.19(17) 2_656 .
N6 Ho2 Ho3 105.45(18) . .
Ho1 Ho2 Ho3 61.15(2) . .
Ho1 Ho2 Ho3 61.60(2) 2_656 .
O16 Ho3 O14 78.3(2) . .
O16 Ho3 O10 127.1(2) . 2_656
O14 Ho3 O10 79.9(2) . 2_656
O16 Ho3 O15 77.8(2) . 2_656
O14 Ho3 O15 126.9(2) . 2_656
O10 Ho3 O15 78.1(2) 2_656 2_656
O16 Ho3 O6 146.3(3) . .
O14 Ho3 O6 84.4(3) . .
O10 Ho3 O6 76.8(3) 2_656 .
O15 Ho3 O6 134.8(3) 2_656 .
O16 Ho3 O5 79.3(3) . .
O14 Ho3 O5 86.2(3) . .
O10 Ho3 O5 145.8(3) 2_656 .
O15 Ho3 O5 133.7(3) 2_656 .
O6 Ho3 O5 70.8(3) . .
O16 Ho3 O7 112.5(2) . .
O14 Ho3 O7 157.7(3) . .
O10 Ho3 O7 105.7(3) 2_656 .
O15 Ho3 O7 75.3(2) 2_656 .
O6 Ho3 O7 76.2(3) . .
O5 Ho3 O7 77.2(3) . .
O16 Ho3 O13 63.29(17) . .
O14 Ho3 O13 63.49(17) . .
O10 Ho3 O13 63.84(16) 2_656 .
O15 Ho3 O13 63.42(16) 2_656 .
O6 Ho3 O13 132.0(2) . .
O5 Ho3 O13 135.10(19) . .
O7 Ho3 O13 138.58(19) . .
O16 Ho3 Ho2 96.34(16) . .
O14 Ho3 Ho2 40.96(17) . .
O10 Ho3 Ho2 41.54(16) 2_656 .
O15 Ho3 Ho2 96.47(16) 2_656 .
O6 Ho3 Ho2 88.9(2) . .
O5 Ho3 Ho2 125.8(2) . .
O7 Ho3 Ho2 146.94(19) . .
O13 Ho3 Ho2 43.43(2) . .
O16 Ho3 Ho1 40.83(15) . .
O14 Ho3 Ho1 40.10(16) . .
O10 Ho3 Ho1 97.08(16) 2_656 .
O15 Ho3 Ho1 96.28(16) 2_656 .
O6 Ho3 Ho1 123.6(2) . .
O5 Ho3 Ho1 91.92(19) . .
O7 Ho3 Ho1 153.24(19) . .
O13 Ho3 Ho1 43.49(2) . .
Ho2 Ho3 Ho1 58.09(3) . .
O16 Ho3 Ho2 40.40(17) . 2_656
O14 Ho3 Ho2 95.66(17) . 2_656
O10 Ho3 Ho2 95.75(16) 2_656 2_656
O15 Ho3 Ho2 40.47(15) 2_656 2_656
O6 Ho3 Ho2 172.4(2) . 2_656
O5 Ho3 Ho2 116.76(19) . 2_656
O7 Ho3 Ho2 105.06(18) . 2_656
O13 Ho3 Ho2 42.82(3) . 2_656
Ho2 Ho3 Ho2 86.25(3) . 2_656
Ho1 Ho3 Ho2 57.97(3) . 2_656
O16 Ho3 Ho1 95.65(18) . 2_656
O14 Ho3 Ho1 96.38(17) . 2_656
O10 Ho3 Ho1 40.40(16) 2_656 2_656
O15 Ho3 Ho1 40.77(16) 2_656 2_656
O6 Ho3 Ho1 115.0(2) . 2_656
O5 Ho3 Ho1 173.81(19) . 2_656
O7 Ho3 Ho1 101.66(19) . 2_656
O13 Ho3 Ho1 43.04(2) . 2_656
Ho2 Ho3 Ho1 58.06(2) . 2_656
Ho1 Ho3 Ho1 86.53(4) . 2_656
Ho2 Ho3 Ho1 57.47(3) 2_656 2_656
C1 N1 N2 107.4(9) . .
C1 N1 Ho1 140.3(8) . .
N2 N1 Ho1 112.1(5) . .
C3 N2 N1 108.5(8) . .
C3 N2 Ho2 138.7(7) . 2_656
N1 N2 Ho2 112.8(5) . 2_656
C1 N3 C3 107.2(9) . .
C1 N3 N4 126.0(10) . .
C3 N3 N4 126.6(10) . .
N3 N4 H4D 120.0 . .
N3 N4 H4E 120.0 . .
H4D N4 H4E 120.0 . .
C5 N5 N6 108.4(8) . .
C5 N5 Ho1 140.0(6) . .
N6 N5 Ho1 111.4(5) . .
C7 N6 N5 106.5(8) . .
C7 N6 Ho2 139.3(7) . .
N5 N6 Ho2 114.0(5) . .
C7 N7 C5 106.7(8) . .
C7 N7 N8 125.1(8) . .
C5 N7 N8 128.0(8) . .
N7 N8 H8D 120.0 . .
N7 N8 H8E 120.0 . .
H8D N8 H8E 120.0 . .
C11 N9 N10 107.2(10) . .
C9 N10 N9 107.0(11) . .
C11 N11 C9 104.7(10) . .
C11 N11 N12 125.0(10) . .
C9 N11 N12 130.2(11) . .
N11 N12 H12D 120.0 . .
N11 N12 H12E 120.0 . .
H12D N12 H12E 120.0 . .
H1B O1 H1A 175.9 . .
O2 O2 H2D 0.0 2_666 .
O2 O2 H2E 164.2 2_666 .
H2D O2 H2E 164.2 . .
H3F O3 H3G 104.7 . .
H4F O4 H4G 147.1 . .
Ho3 O10 Ho1 100.6(2) 2_656 .
Ho3 O10 Ho2 98.6(2) 2_656 2_656
Ho1 O10 Ho2 93.8(2) . 2_656
Ho2 O13 Ho2 180.0 . 2_656
Ho2 O13 Ho1 90.22(3) . 2_656
Ho2 O13 Ho1 89.78(3) 2_656 2_656
Ho2 O13 Ho3 90.65(4) . 2_656
Ho2 O13 Ho3 89.35(4) 2_656 2_656
Ho1 O13 Ho3 89.52(2) 2_656 2_656
Ho2 O13 Ho3 89.35(4) . .
Ho2 O13 Ho3 90.65(4) 2_656 .
Ho1 O13 Ho3 90.48(2) 2_656 .
Ho3 O13 Ho3 180.000(16) 2_656 .
Ho3 O14 Ho1 101.0(2) . .
Ho3 O14 Ho2 99.8(2) . .
Ho1 O14 Ho2 94.6(2) . .
Ho3 O15 Ho2 100.2(2) 2_656 .
Ho3 O15 Ho1 99.9(2) 2_656 .
Ho2 O15 Ho1 93.3(2) . .
Ho3 O16 Ho1 100.4(2) . .
Ho3 O16 Ho2 101.3(2) . 2_656
Ho1 O16 Ho2 94.0(2) . 2_656

loop_
_geom_bond_atom_site_label_1
_geom_bond_atom_site_label_2
_geom_bond_distance
_geom_bond_site_symmetry_2
C1 N1 1.304(13) .
C1 N3 1.349(15) .
C1 C2 1.495(16) .
C2 H2A 0.9600 .
C2 H2B 0.9600 .
C2 H2C 0.9600 .
C3 N2 1.304(13) .
C3 N3 1.367(14) .
C3 C4 1.475(16) .
C4 H4A 0.9600 .
C4 H4B 0.9600 .
C4 H4C 0.9600 .
C5 N5 1.316(12) .
C5 N7 1.363(12) .
C5 C6 1.467(14) .
C6 H6A 0.9600 .
C6 H6B 0.9600 .
C6 H6C 0.9600 .
C7 N6 1.315(12) .
C7 N7 1.352(13) .
C7 C8 1.492(14) .
C8 H8A 0.9600 .
C8 H8B 0.9600 .
C8 H8C 0.9600 .
C9 N10 1.248(15) .
C9 N11 1.339(15) .
C9 C10 1.492(18) .
C10 H10A 0.9600 .
C10 H10B 0.9600 .
C10 H10C 0.9600 .
C11 N9 1.299(15) .
C11 N11 1.338(15) .
C11 C12 1.474(17) .
C12 H12A 0.9600 .
C12 H12B 0.9600 .
C12 H12C 0.9600 .
Ho1 O14 2.327(6) .
Ho1 O16 2.357(6) .
Ho1 O10 2.358(6) .
Ho1 O15 2.371(6) .
Ho1 O11 2.375(6) .
Ho1 O12 2.398(7) .
Ho1 N5 2.666(8) .
Ho1 N1 2.750(8) .
Ho1 Ho2 3.4374(12) .
Ho1 Ho2 3.4503(12) 2_656
Ho1 Ho3 3.5466(10) .
Ho1 Ho3 3.5765(13) 2_656
Ho2 O14 2.350(7) .
Ho2 O15 2.357(6) .
Ho2 O16 2.362(7) 2_656
Ho2 O10 2.369(6) 2_656
Ho2 O8 2.405(7) .
Ho2 O9 2.410(7) .
Ho2 O13 2.4293(8) .
Ho2 N2 2.639(8) 2_656
Ho2 N6 2.647(8) .
Ho2 Ho1 3.4503(12) 2_656
Ho2 Ho3 3.5333(11) .
Ho3 O16 2.259(6) .
Ho3 O14 2.269(6) .
Ho3 O10 2.292(6) 2_656
Ho3 O15 2.301(7) 2_656
Ho3 O6 2.370(7) .
Ho3 O5 2.426(8) .
Ho3 O7 2.436(7) .
Ho3 O13 2.5935(12) .
Ho3 Ho2 3.574(2) 2_656
Ho3 Ho1 3.5765(13) 2_656
N1 N2 1.382(11) .
N2 Ho2 2.639(8) 2_656
N3 N4 1.446(12) .
N4 H4D 0.8600 .
N4 H4E 0.8600 .
N5 N6 1.389(10) .
N7 N8 1.392(11) .
N8 H8D 0.8600 .
N8 H8E 0.8600 .
N9 N10 1.371(14) .
N11 N12 1.409(13) .
N12 H12D 0.8600 .
N12 H12E 0.8600 .
O1 H1B 0.6464 .
O1 H1A 0.7953 .
O2 O2 0.89(3) 2_666
O2 H2D 0.4461 .
O2 H2E 0.6881 .
O3 H3F 0.7091 .
O3 H3G 0.9522 .
O4 H4F 0.6637 .
O4 H4G 0.8869 .
O10 Ho3 2.292(6) 2_656
O10 Ho2 2.369(6) 2_656
O13 Ho2 2.4293(8) 2_656
O13 Ho1 2.4410(8) 2_656
O13 Ho3 2.5935(12) 2_656
O15 Ho3 2.301(7) 2_656
O16 Ho2 2.362(7) 2_656

loop_
_geom_torsion_atom_site_label_1
_geom_torsion_atom_site_label_2
_geom_torsion_atom_site_label_3
_geom_torsion_atom_site_label_4
_geom_torsion
_geom_torsion_site_symmetry_1
_geom_torsion_site_symmetry_4
O16 Ho1 Ho2 O14 59.3(3) . .
O10 Ho1 Ho2 O14 144.5(3) . .
O15 Ho1 Ho2 O14 -157.1(3) . .
O11 Ho1 Ho2 O14 -129.8(3) . .
O12 Ho1 Ho2 O14 -23.6(3) . .
N5 Ho1 Ho2 O14 -78.7(3) . .
N1 Ho1 Ho2 O14 100.9(5) . .
Ho2 Ho1 Ho2 O14 101.9(2) 2_656 .
Ho3 Ho1 Ho2 O14 45.0(2) . .
Ho3 Ho1 Ho2 O14 157.7(2) 2_656 .
O14 Ho1 Ho2 O15 157.1(3) . .
O16 Ho1 Ho2 O15 -143.6(3) . .
O10 Ho1 Ho2 O15 -58.5(3) . .
O11 Ho1 Ho2 O15 27.3(3) . .
O12 Ho1 Ho2 O15 133.5(3) . .
N5 Ho1 Ho2 O15 78.4(3) . .
N1 Ho1 Ho2 O15 -102.0(5) . .
Ho2 Ho1 Ho2 O15 -101.0(2) 2_656 .
Ho3 Ho1 Ho2 O15 -158.0(2) . .
Ho3 Ho1 Ho2 O15 -45.2(2) 2_656 .
O14 Ho1 Ho2 O16 -144.4(3) . 2_656
O16 Ho1 Ho2 O16 -85.1(2) . 2_656
O10 Ho1 Ho2 O16 0.1(2) . 2_656
O15 Ho1 Ho2 O16 58.5(3) . 2_656
O11 Ho1 Ho2 O16 85.8(3) . 2_656
O12 Ho1 Ho2 O16 -168.0(3) . 2_656
N5 Ho1 Ho2 O16 136.9(2) . 2_656
N1 Ho1 Ho2 O16 -43.4(5) . 2_656
Ho2 Ho1 Ho2 O16 -42.50(15) 2_656 2_656
Ho3 Ho1 Ho2 O16 -99.43(16) . 2_656
Ho3 Ho1 Ho2 O16 13.31(15) 2_656 2_656
O14 Ho1 Ho2 O10 -59.5(3) . 2_656
O16 Ho1 Ho2 O10 -0.2(2) . 2_656
O10 Ho1 Ho2 O10 84.9(2) . 2_656
O15 Ho1 Ho2 O10 143.4(3) . 2_656
O11 Ho1 Ho2 O10 170.7(3) . 2_656
O12 Ho1 Ho2 O10 -83.1(3) . 2_656
N5 Ho1 Ho2 O10 -138.2(3) . 2_656
N1 Ho1 Ho2 O10 41.4(5) . 2_656
Ho2 Ho1 Ho2 O10 42.37(16) 2_656 2_656
Ho3 Ho1 Ho2 O10 -14.56(16) . 2_656
Ho3 Ho1 Ho2 O10 98.18(16) 2_656 2_656
O14 Ho1 Ho2 O8 132.4(3) . .
O16 Ho1 Ho2 O8 -168.2(3) . .
O10 Ho1 Ho2 O8 -83.1(3) . .
O15 Ho1 Ho2 O8 -24.7(3) . .
O11 Ho1 Ho2 O8 2.6(3) . .
O12 Ho1 Ho2 O8 108.9(3) . .
N5 Ho1 Ho2 O8 53.8(3) . .
N1 Ho1 Ho2 O8 -126.6(5) . .
Ho2 Ho1 Ho2 O8 -125.7(2) 2_656 .
Ho3 Ho1 Ho2 O8 177.4(2) . .
Ho3 Ho1 Ho2 O8 -69.9(2) 2_656 .
O14 Ho1 Ho2 O9 25.1(3) . .
O16 Ho1 Ho2 O9 84.5(2) . .
O10 Ho1 Ho2 O9 169.6(2) . .
O15 Ho1 Ho2 O9 -132.0(3) . .
O11 Ho1 Ho2 O9 -104.7(3) . .
O12 Ho1 Ho2 O9 1.6(3) . .
N5 Ho1 Ho2 O9 -53.5(3) . .
N1 Ho1 Ho2 O9 126.1(5) . .
Ho2 Ho1 Ho2 O9 127.02(18) 2_656 .
Ho3 Ho1 Ho2 O9 70.09(18) . .
Ho3 Ho1 Ho2 O9 -177.17(18) 2_656 .
O14 Ho1 Ho2 O13 -101.9(2) . .
O16 Ho1 Ho2 O13 -42.56(17) . .
O10 Ho1 Ho2 O13 42.57(15) . .
O15 Ho1 Ho2 O13 101.0(2) . .
O11 Ho1 Ho2 O13 128.3(2) . .
O12 Ho1 Ho2 O13 -125.5(2) . .
N5 Ho1 Ho2 O13 179.44(19) . .
N1 Ho1 Ho2 O13 -0.9(4) . .
Ho2 Ho1 Ho2 O13 0.0 2_656 .
Ho3 Ho1 Ho2 O13 -56.93(3) . .
Ho3 Ho1 Ho2 O13 55.81(3) 2_656 .
O14 Ho1 Ho2 N2 -97.5(6) . 2_656
O16 Ho1 Ho2 N2 -38.2(6) . 2_656
O10 Ho1 Ho2 N2 46.9(6) . 2_656
O15 Ho1 Ho2 N2 105.4(6) . 2_656
O11 Ho1 Ho2 N2 132.7(6) . 2_656
O12 Ho1 Ho2 N2 -121.1(6) . 2_656
N5 Ho1 Ho2 N2 -176.2(6) . 2_656
N1 Ho1 Ho2 N2 3.4(7) . 2_656
Ho2 Ho1 Ho2 N2 4.4(5) 2_656 2_656
Ho3 Ho1 Ho2 N2 -52.6(5) . 2_656
Ho3 Ho1 Ho2 N2 60.2(5) 2_656 2_656
O14 Ho1 Ho2 N6 79.3(3) . .
O16 Ho1 Ho2 N6 138.6(3) . .
O10 Ho1 Ho2 N6 -136.2(2) . .
O15 Ho1 Ho2 N6 -77.8(3) . .
O11 Ho1 Ho2 N6 -50.5(3) . .
O12 Ho1 Ho2 N6 55.7(3) . .
N5 Ho1 Ho2 N6 0.6(3) . .
N1 Ho1 Ho2 N6 -179.7(5) . .
Ho2 Ho1 Ho2 N6 -178.8(2) 2_656 .
Ho3 Ho1 Ho2 N6 124.3(2) . .
Ho3 Ho1 Ho2 N6 -123.0(2) 2_656 .
O14 Ho1 Ho2 Ho1 -101.9(2) . 2_656
O16 Ho1 Ho2 Ho1 -42.56(17) . 2_656
O10 Ho1 Ho2 Ho1 42.57(15) . 2_656
O15 Ho1 Ho2 Ho1 101.0(2) . 2_656
O11 Ho1 Ho2 Ho1 128.3(2) . 2_656
O12 Ho1 Ho2 Ho1 -125.5(2) . 2_656
N5 Ho1 Ho2 Ho1 179.44(19) . 2_656
N1 Ho1 Ho2 Ho1 -0.9(4) . 2_656
Ho2 Ho1 Ho2 Ho1 0.0 2_656 2_656
Ho3 Ho1 Ho2 Ho1 -56.93(3) . 2_656
Ho3 Ho1 Ho2 Ho1 55.81(3) 2_656 2_656
O14 Ho1 Ho2 Ho3 -45.0(2) . .
O16 Ho1 Ho2 Ho3 14.37(17) . .
O10 Ho1 Ho2 Ho3 99.50(16) . .
O15 Ho1 Ho2 Ho3 158.0(2) . .
O11 Ho1 Ho2 Ho3 -174.8(2) . .
O12 Ho1 Ho2 Ho3 -68.5(2) . .
N5 Ho1 Ho2 Ho3 -123.63(19) . .
N1 Ho1 Ho2 Ho3 56.0(4) . .
Ho2 Ho1 Ho2 Ho3 56.93(3) 2_656 .
Ho3 Ho1 Ho2 Ho3 112.74(3) 2_656 .
O14 Ho2 Ho3 O16 -63.9(3) . .
O15 Ho2 Ho3 O16 0.3(2) . .
O16 Ho2 Ho3 O16 77.0(3) 2_656 .
O10 Ho2 Ho3 O16 142.2(3) 2_656 .
O8 Ho2 Ho3 O16 -163(3) . .
O9 Ho2 Ho3 O16 -138.1(2) . .
O13 Ho2 Ho3 O16 39.18(17) . .
N2 Ho2 Ho3 O16 148.0(3) 2_656 .
N6 Ho2 Ho3 O16 -67.1(2) . .
Ho1 Ho2 Ho3 O16 -14.99(17) . .
Ho1 Ho2 Ho3 O16 92.72(17) 2_656 .
O15 Ho2 Ho3 O14 64.2(3) . .
O16 Ho2 Ho3 O14 140.9(3) 2_656 .
O10 Ho2 Ho3 O14 -153.9(3) 2_656 .
O8 Ho2 Ho3 O14 -99(3) . .
O9 Ho2 Ho3 O14 -74.2(3) . .
O13 Ho2 Ho3 O14 103.1(2) . .
N2 Ho2 Ho3 O14 -148.1(3) 2_656 .
N6 Ho2 Ho3 O14 -3.2(3) . .
Ho1 Ho2 Ho3 O14 48.9(2) . .
Ho1 Ho2 Ho3 O14 156.6(2) 2_656 .
O14 Ho2 Ho3 O10 153.9(3) . 2_656
O15 Ho2 Ho3 O10 -141.9(3) . 2_656
O16 Ho2 Ho3 O10 -65.2(3) 2_656 2_656
O8 Ho2 Ho3 O10 55(3) . 2_656
O9 Ho2 Ho3 O10 79.7(3) . 2_656
O13 Ho2 Ho3 O10 -103.0(2) . 2_656
N2 Ho2 Ho3 O10 5.8(3) 2_656 2_656
N6 Ho2 Ho3 O10 150.6(3) . 2_656
Ho1 Ho2 Ho3 O10 -157.2(2) . 2_656
Ho1 Ho2 Ho3 O10 -49.5(2) 2_656 2_656
O14 Ho2 Ho3 O15 -142.3(3) . 2_656
O15 Ho2 Ho3 O15 -78.1(2) . 2_656
O16 Ho2 Ho3 O15 -1.4(2) 2_656 2_656
O10 Ho2 Ho3 O15 63.8(3) 2_656 2_656
O8 Ho2 Ho3 O15 119(3) . 2_656
O9 Ho2 Ho3 O15 143.5(2) . 2_656
O13 Ho2 Ho3 O15 -39.22(16) . 2_656
N2 Ho2 Ho3 O15 69.6(3) 2_656 2_656
N6 Ho2 Ho3 O15 -145.5(2) . 2_656
Ho1 Ho2 Ho3 O15 -93.39(16) . 2_656
Ho1 Ho2 Ho3 O15 14.32(15) 2_656 2_656
O14 Ho2 Ho3 O6 82.7(3) . .
O15 Ho2 Ho3 O6 147.0(3) . .
O16 Ho2 Ho3 O6 -136.3(3) 2_656 .
O10 Ho2 Ho3 O6 -71.2(3) 2_656 .
O8 Ho2 Ho3 O6 -16(3) . .
O9 Ho2 Ho3 O6 8.5(3) . .
O13 Ho2 Ho3 O6 -174.2(2) . .
N2 Ho2 Ho3 O6 -65.3(3) 2_656 .
N6 Ho2 Ho3 O6 79.5(3) . .
Ho1 Ho2 Ho3 O6 131.6(2) . .
Ho1 Ho2 Ho3 O6 -120.7(2) 2_656 .
O14 Ho2 Ho3 O5 17.5(3) . .
O15 Ho2 Ho3 O5 81.7(3) . .
O16 Ho2 Ho3 O5 158.4(3) 2_656 .
O10 Ho2 Ho3 O5 -136.4(3) 2_656 .
O8 Ho2 Ho3 O5 -81(3) . .
O9 Ho2 Ho3 O5 -56.7(3) . .
O13 Ho2 Ho3 O5 120.6(2) . .
N2 Ho2 Ho3 O5 -130.6(3) 2_656 .
N6 Ho2 Ho3 O5 14.3(3) . .
Ho1 Ho2 Ho3 O5 66.4(2) . .
Ho1 Ho2 Ho3 O5 174.1(2) 2_656 .
O14 Ho2 Ho3 O7 144.8(4) . .
O15 Ho2 Ho3 O7 -151.0(4) . .
O16 Ho2 Ho3 O7 -74.3(4) 2_656 .
O10 Ho2 Ho3 O7 -9.1(4) 2_656 .
O8 Ho2 Ho3 O7 46(3) . .
O9 Ho2 Ho3 O7 70.6(4) . .
O13 Ho2 Ho3 O7 -112.1(3) . .
N2 Ho2 Ho3 O7 -3.3(4) 2_656 .
N6 Ho2 Ho3 O7 141.5(4) . .
Ho1 Ho2 Ho3 O7 -166.3(3) . .
Ho1 Ho2 Ho3 O7 -58.6(3) 2_656 .
O14 Ho2 Ho3 O13 -103.1(2) . .
O15 Ho2 Ho3 O13 -38.84(16) . .
O16 Ho2 Ho3 O13 37.84(16) 2_656 .
O10 Ho2 Ho3 O13 103.0(2) 2_656 .
O8 Ho2 Ho3 O13 158(3) . .
O9 Ho2 Ho3 O13 -177.28(16) . .
N2 Ho2 Ho3 O13 108.8(2) 2_656 .
N6 Ho2 Ho3 O13 -106.33(18) . .
Ho1 Ho2 Ho3 O13 -54.17(3) . .
Ho1 Ho2 Ho3 O13 53.54(3) 2_656 .
O14 Ho2 Ho3 Ho1 -48.9(2) . .
O15 Ho2 Ho3 Ho1 15.33(16) . .
O16 Ho2 Ho3 Ho1 92.01(16) 2_656 .
O10 Ho2 Ho3 Ho1 157.2(2) 2_656 .
O8 Ho2 Ho3 Ho1 -148(3) . .
O9 Ho2 Ho3 Ho1 -123.11(17) . .
O13 Ho2 Ho3 Ho1 54.17(3) . .
N2 Ho2 Ho3 Ho1 163.01(19) 2_656 .
N6 Ho2 Ho3 Ho1 -52.16(18) . .
Ho1 Ho2 Ho3 Ho1 107.71(4) 2_656 .
O14 Ho2 Ho3 Ho2 -103.1(2) . 2_656
O15 Ho2 Ho3 Ho2 -38.84(16) . 2_656
O16 Ho2 Ho3 Ho2 37.84(16) 2_656 2_656
O10 Ho2 Ho3 Ho2 103.0(2) 2_656 2_656
O8 Ho2 Ho3 Ho2 158(3) . 2_656
O9 Ho2 Ho3 Ho2 -177.28(16) . 2_656
O13 Ho2 Ho3 Ho2 0.0 . 2_656
N2 Ho2 Ho3 Ho2 108.8(2) 2_656 2_656
N6 Ho2 Ho3 Ho2 -106.33(18) . 2_656
Ho1 Ho2 Ho3 Ho2 -54.17(3) . 2_656
Ho1 Ho2 Ho3 Ho2 53.54(3) 2_656 2_656
O14 Ho2 Ho3 Ho1 -156.6(2) . 2_656
O15 Ho2 Ho3 Ho1 -92.38(17) . 2_656
O16 Ho2 Ho3 Ho1 -15.70(15) 2_656 2_656
O10 Ho2 Ho3 Ho1 49.5(2) 2_656 2_656
O8 Ho2 Ho3 Ho1 105(3) . 2_656
O9 Ho2 Ho3 Ho1 129.18(16) . 2_656
O13 Ho2 Ho3 Ho1 -53.54(3) . 2_656
N2 Ho2 Ho3 Ho1 55.3(2) 2_656 2_656
N6 Ho2 Ho3 Ho1 -159.86(17) . 2_656
Ho1 Ho2 Ho3 Ho1 -107.71(4) . 2_656
O14 Ho1 Ho3 O16 -153.1(4) . .
O10 Ho1 Ho3 O16 64.3(3) . .
O15 Ho1 Ho3 O16 141.7(3) . .
O11 Ho1 Ho3 O16 -91(2) . .
O12 Ho1 Ho3 O16 -74.9(3) . .
N5 Ho1 Ho3 O16 -150.3(3) . .
N1 Ho1 Ho3 O16 -2.4(3) . .
Ho2 Ho1 Ho3 O16 156.9(3) . .
Ho2 Ho1 Ho3 O16 49.5(3) 2_656 .
Ho3 Ho1 Ho3 O16 102.8(3) 2_656 .
O16 Ho1 Ho3 O14 153.1(4) . .
O10 Ho1 Ho3 O14 -142.6(3) . .
O15 Ho1 Ho3 O14 -65.3(3) . .
O11 Ho1 Ho3 O14 62(2) . .
O12 Ho1 Ho3 O14 78.1(3) . .
N5 Ho1 Ho3 O14 2.8(3) . .
N1 Ho1 Ho3 O14 150.6(3) . .
Ho2 Ho1 Ho3 O14 -50.1(3) . .
Ho2 Ho1 Ho3 O14 -157.5(3) 2_656 .
Ho3 Ho1 Ho3 O14 -104.2(3) 2_656 .
O14 Ho1 Ho3 O10 65.1(3) . 2_656
O16 Ho1 Ho3 O10 -141.8(3) . 2_656
O10 Ho1 Ho3 O10 -77.5(2) . 2_656
O15 Ho1 Ho3 O10 -0.2(2) . 2_656
O11 Ho1 Ho3 O10 127(2) . 2_656
O12 Ho1 Ho3 O10 143.2(2) . 2_656
N5 Ho1 Ho3 O10 67.8(2) . 2_656
N1 Ho1 Ho3 O10 -144.3(2) . 2_656
Ho2 Ho1 Ho3 O10 15.01(16) . 2_656
Ho2 Ho1 Ho3 O10 -92.38(16) 2_656 2_656
Ho3 Ho1 Ho3 O10 -39.07(16) 2_656 2_656
O14 Ho1 Ho3 O15 143.8(3) . 2_656
O16 Ho1 Ho3 O15 -63.1(3) . 2_656
O10 Ho1 Ho3 O15 1.2(2) . 2_656
O15 Ho1 Ho3 O15 78.5(2) . 2_656
O11 Ho1 Ho3 O15 -154(2) . 2_656
O12 Ho1 Ho3 O15 -138.1(2) . 2_656
N5 Ho1 Ho3 O15 146.6(2) . 2_656
N1 Ho1 Ho3 O15 -65.6(2) . 2_656
Ho2 Ho1 Ho3 O15 93.73(16) . 2_656
Ho2 Ho1 Ho3 O15 -13.66(16) 2_656 2_656
Ho3 Ho1 Ho3 O15 39.64(16) 2_656 2_656
O14 Ho1 Ho3 O6 -13.7(3) . .
O16 Ho1 Ho3 O6 139.4(4) . .
O10 Ho1 Ho3 O6 -156.3(3) . .
O15 Ho1 Ho3 O6 -79.0(3) . .
O11 Ho1 Ho3 O6 48(2) . .
O12 Ho1 Ho3 O6 64.4(3) . .
N5 Ho1 Ho3 O6 -10.9(3) . .
N1 Ho1 Ho3 O6 136.9(3) . .
Ho2 Ho1 Ho3 O6 -63.8(2) . .
Ho2 Ho1 Ho3 O6 -171.2(2) 2_656 .
Ho3 Ho1 Ho3 O6 -117.9(2) 2_656 .
O14 Ho1 Ho3 O5 -81.8(3) . .
O16 Ho1 Ho3 O5 71.2(3) . .
O10 Ho1 Ho3 O5 135.5(2) . .
O15 Ho1 Ho3 O5 -147.1(3) . .
O11 Ho1 Ho3 O5 -20(2) . .
O12 Ho1 Ho3 O5 -3.7(2) . .
N5 Ho1 Ho3 O5 -79.1(3) . .
N1 Ho1 Ho3 O5 68.8(3) . .
Ho2 Ho1 Ho3 O5 -131.9(2) . .
Ho2 Ho1 Ho3 O5 120.7(2) 2_656 .
Ho3 Ho1 Ho3 O5 174.0(2) 2_656 .
O14 Ho1 Ho3 O7 -146.6(5) . .
O16 Ho1 Ho3 O7 6.5(5) . .
O10 Ho1 Ho3 O7 70.8(4) . .
O15 Ho1 Ho3 O7 148.1(4) . .
O11 Ho1 Ho3 O7 -85(2) . .
O12 Ho1 Ho3 O7 -68.5(5) . .
N5 Ho1 Ho3 O7 -143.8(5) . .
N1 Ho1 Ho3 O7 4.0(5) . .
Ho2 Ho1 Ho3 O7 163.3(4) . .
Ho2 Ho1 Ho3 O7 55.9(4) 2_656 .
Ho3 Ho1 Ho3 O7 109.2(4) 2_656 .
O14 Ho1 Ho3 O13 104.2(3) . .
O16 Ho1 Ho3 O13 -102.8(3) . .
O10 Ho1 Ho3 O13 -38.47(15) . .
O15 Ho1 Ho3 O13 38.89(16) . .
O11 Ho1 Ho3 O13 166(2) . .
O12 Ho1 Ho3 O13 -177.72(17) . .
N5 Ho1 Ho3 O13 106.92(18) . .
N1 Ho1 Ho3 O13 -105.22(19) . .
Ho2 Ho1 Ho3 O13 54.08(3) . .
Ho2 Ho1 Ho3 O13 -53.30(3) 2_656 .
Ho3 Ho1 Ho3 O13 0.0 2_656 .
O14 Ho1 Ho3 Ho2 50.1(3) . .
O16 Ho1 Ho3 Ho2 -156.9(3) . .
O10 Ho1 Ho3 Ho2 -92.55(16) . .
O15 Ho1 Ho3 Ho2 -15.19(16) . .
O11 Ho1 Ho3 Ho2 112(2) . .
O12 Ho1 Ho3 Ho2 128.20(17) . .
N5 Ho1 Ho3 Ho2 52.84(18) . .
N1 Ho1 Ho3 Ho2 -159.30(19) . .
Ho2 Ho1 Ho3 Ho2 -107.38(2) 2_656 .
Ho3 Ho1 Ho3 Ho2 -54.08(3) 2_656 .
O14 Ho1 Ho3 Ho2 157.5(3) . 2_656
O16 Ho1 Ho3 Ho2 -49.5(3) . 2_656
O10 Ho1 Ho3 Ho2 14.83(15) . 2_656
O15 Ho1 Ho3 Ho2 92.19(16) . 2_656
O11 Ho1 Ho3 Ho2 -141(2) . 2_656
O12 Ho1 Ho3 Ho2 -124.42(17) . 2_656
N5 Ho1 Ho3 Ho2 160.22(18) . 2_656
N1 Ho1 Ho3 Ho2 -51.91(19) . 2_656
Ho2 Ho1 Ho3 Ho2 107.38(2) . 2_656
Ho3 Ho1 Ho3 Ho2 53.30(3) 2_656 2_656
O14 Ho1 Ho3 Ho1 104.2(3) . 2_656
O16 Ho1 Ho3 Ho1 -102.8(3) . 2_656
O10 Ho1 Ho3 Ho1 -38.47(15) . 2_656
O15 Ho1 Ho3 Ho1 38.89(16) . 2_656
O11 Ho1 Ho3 Ho1 166(2) . 2_656
O12 Ho1 Ho3 Ho1 -177.72(17) . 2_656
N5 Ho1 Ho3 Ho1 106.92(18) . 2_656
N1 Ho1 Ho3 Ho1 -105.22(19) . 2_656
Ho2 Ho1 Ho3 Ho1 54.08(3) . 2_656
Ho2 Ho1 Ho3 Ho1 -53.30(3) 2_656 2_656
Ho3 Ho1 Ho3 Ho1 0.0 2_656 2_656
N3 C1 N1 N2 2.0(12) . .
C2 C1 N1 N2 -176.9(11) . .
N3 C1 N1 Ho1 -172.3(8) . .
C2 C1 N1 Ho1 9(2) . .
O14 Ho1 N1 C1 -106.3(11) . .
O16 Ho1 N1 C1 -134.3(12) . .
O10 Ho1 N1 C1 130.3(12) . .
O15 Ho1 N1 C1 103.6(12) . .
O11 Ho1 N1 C1 42.4(12) . .
O12 Ho1 N1 C1 -47.5(12) . .
N5 Ho1 N1 C1 -1.3(14) . .
Ho2 Ho1 N1 C1 179.2(9) . .
Ho2 Ho1 N1 C1 178.2(12) 2_656 .
Ho3 Ho1 N1 C1 -132.6(11) . .
Ho3 Ho1 N1 C1 130.2(11) 2_656 .
O14 Ho1 N1 N2 79.6(7) . .
O16 Ho1 N1 N2 51.6(6) . .
O10 Ho1 N1 N2 -43.8(6) . .
O15 Ho1 N1 N2 -70.5(7) . .
O11 Ho1 N1 N2 -131.7(7) . .
O12 Ho1 N1 N2 138.4(7) . .
N5 Ho1 N1 N2 -175.5(5) . .
Ho2 Ho1 N1 N2 5.0(10) . .
Ho2 Ho1 N1 N2 4.0(5) 2_656 .
Ho3 Ho1 N1 N2 53.2(6) . .
Ho3 Ho1 N1 N2 -44.0(6) 2_656 .
N3 C3 N2 N1 1.2(12) . .
C4 C3 N2 N1 179.9(11) . .
N3 C3 N2 Ho2 -179.8(7) . 2_656
C4 C3 N2 Ho2 -1.1(19) . 2_656
C1 N1 N2 C3 -2.0(12) . .
Ho1 N1 N2 C3 174.1(7) . .
C1 N1 N2 Ho2 178.7(7) . 2_656
Ho1 N1 N2 Ho2 -5.2(7) . 2_656
N1 C1 N3 C3 -1.3(13) . .
C2 C1 N3 C3 177.7(11) . .
N1 C1 N3 N4 -175.6(10) . .
C2 C1 N3 N4 3.3(18) . .
N2 C3 N3 C1 0.0(13) . .
C4 C3 N3 C1 -178.8(12) . .
N2 C3 N3 N4 174.3(10) . .
C4 C3 N3 N4 -4.5(18) . .
N7 C5 N5 N6 -2.6(11) . .
C6 C5 N5 N6 175.9(10) . .
N7 C5 N5 Ho1 171.3(7) . .
C6 C5 N5 Ho1 -10.2(18) . .
O14 Ho1 N5 C5 138.1(11) . .
O16 Ho1 N5 C5 109.3(10) . .
O10 Ho1 N5 C5 -97.1(11) . .
O15 Ho1 N5 C5 -127.8(11) . .
O11 Ho1 N5 C5 -39.4(10) . .
O12 Ho1 N5 C5 50.6(10) . .
N1 Ho1 N5 C5 5.3(12) . .
Ho2 Ho1 N5 C5 -175.0(11) . .
Ho2 Ho1 N5 C5 -173.5(8) 2_656 .
Ho3 Ho1 N5 C5 136.2(10) . .
Ho3 Ho1 N5 C5 -125.8(10) 2_656 .
O14 Ho1 N5 N6 -48.1(6) . .
O16 Ho1 N5 N6 -76.9(7) . .
O10 Ho1 N5 N6 76.7(6) . .
O15 Ho1 N5 N6 46.0(5) . .
O11 Ho1 N5 N6 134.3(6) . .
O12 Ho1 N5 N6 -135.7(6) . .
N1 Ho1 N5 N6 179.0(5) . .
Ho2 Ho1 N5 N6 -1.2(5) . .
Ho2 Ho1 N5 N6 0.2(9) 2_656 .
Ho3 Ho1 N5 N6 -50.0(6) . .
Ho3 Ho1 N5 N6 48.0(6) 2_656 .
N7 C7 N6 N5 -0.9(12) . .
C8 C7 N6 N5 178.7(10) . .
N7 C7 N6 Ho2 -174.1(7) . .
C8 C7 N6 Ho2 5.5(18) . .
C5 N5 N6 C7 2.2(11) . .
Ho1 N5 N6 C7 -173.6(7) . .
C5 N5 N6 Ho2 177.4(6) . .
Ho1 N5 N6 Ho2 1.6(7) . .
O14 Ho2 N6 C7 -141.9(11) . .
O15 Ho2 N6 C7 123.9(11) . .
O16 Ho2 N6 C7 94.9(11) 2_656 .
O10 Ho2 N6 C7 -111.6(11) 2_656 .
O8 Ho2 N6 C7 36.1(11) . .
O9 Ho2 N6 C7 -57.5(11) . .
O13 Ho2 N6 C7 170.7(10) . .
N2 Ho2 N6 C7 -9.9(12) 2_656 .
Ho1 Ho2 N6 C7 171.7(11) . .
Ho1 Ho2 N6 C7 168.5(8) 2_656 .
Ho3 Ho2 N6 C7 -139.7(10) . .
O14 Ho2 N6 N5 45.2(6) . .
O15 Ho2 N6 N5 -49.0(6) . .
O16 Ho2 N6 N5 -78.1(7) 2_656 .
O10 Ho2 N6 N5 75.5(7) 2_656 .
O8 Ho2 N6 N5 -136.8(6) . .
O9 Ho2 N6 N5 129.6(6) . .
O13 Ho2 N6 N5 -2.2(6) . .
N2 Ho2 N6 N5 177.2(5) 2_656 .
Ho1 Ho2 N6 N5 -1.2(5) . .
Ho1 Ho2 N6 N5 -4.4(10) 2_656 .
Ho3 Ho2 N6 N5 47.4(6) . .
N6 C7 N7 C5 -0.7(12) . .
C8 C7 N7 C5 179.7(10) . .
N6 C7 N7 N8 -176.9(10) . .
C8 C7 N7 N8 3.5(17) . .
N5 C5 N7 C7 2.1(12) . .
C6 C5 N7 C7 -176.5(10) . .
N5 C5 N7 N8 178.1(10) . .
C6 C5 N7 N8 -0.5(17) . .
N11 C11 N9 N10 1.3(14) . .
C12 C11 N9 N10 -179.7(12) . .
N11 C9 N10 N9 1.9(15) . .
C10 C9 N10 N9 180.0(12) . .
C11 N9 N10 C9 -2.0(14) . .
N9 C11 N11 C9 -0.2(13) . .
C12 C11 N11 C9 -179.2(12) . .
N9 C11 N11 N12 -177.7(11) . .
C12 C11 N11 N12 3.3(19) . .
N10 C9 N11 C11 -1.2(14) . .
C10 C9 N11 C11 -179.3(12) . .
N10 C9 N11 N12 176.2(12) . .
C10 C9 N11 N12 -2(2) . .
O14 Ho1 O10 Ho3 50.1(4) . 2_656
O16 Ho1 O10 Ho3 114.9(2) . 2_656
O15 Ho1 O10 Ho3 -18.5(2) . 2_656
O11 Ho1 O10 Ho3 -101.7(3) . 2_656
O12 Ho1 O10 Ho3 -176.6(3) . 2_656
N5 Ho1 O10 Ho3 -47.3(4) . 2_656
N1 Ho1 O10 Ho3 -179.8(3) . 2_656
Ho2 Ho1 O10 Ho3 18.6(2) . 2_656
Ho2 Ho1 O10 Ho3 99.4(3) 2_656 2_656
Ho3 Ho1 O10 Ho3 80.3(2) . 2_656
O14 Ho1 O10 Ho2 -49.3(3) . 2_656
O16 Ho1 O10 Ho2 15.4(2) . 2_656
O15 Ho1 O10 Ho2 -117.9(2) . 2_656
O11 Ho1 O10 Ho2 158.8(3) . 2_656
O12 Ho1 O10 Ho2 84.0(4) . 2_656
N5 Ho1 O10 Ho2 -146.7(3) . 2_656
N1 Ho1 O10 Ho2 80.8(3) . 2_656
Ho2 Ho1 O10 Ho2 -80.86(17) . 2_656
Ho3 Ho1 O10 Ho2 -19.15(19) . 2_656
Ho3 Ho1 O10 Ho2 -99.4(3) 2_656 2_656
O14 Ho2 O13 Ho2 19(100) . 2_656
O15 Ho2 O13 Ho2 114(100) . 2_656
O16 Ho2 O13 Ho2 -162(100) 2_656 2_656
O10 Ho2 O13 Ho2 -67(100) 2_656 2_656
O8 Ho2 O13 Ho2 158(100) . 2_656
O9 Ho2 O13 Ho2 -20(100) . 2_656
N2 Ho2 O13 Ho2 -113(100) 2_656 2_656
N6 Ho2 O13 Ho2 67(100) . 2_656
Ho1 Ho2 O13 Ho2 66(100) . 2_656
Ho1 Ho2 O13 Ho2 -114(100) 2_656 2_656
Ho3 Ho2 O13 Ho2 -24(100) . 2_656
O14 Ho2 O13 Ho1 133.28(17) . 2_656
O15 Ho2 O13 Ho1 -131.96(18) . 2_656
O16 Ho2 O13 Ho1 -47.86(17) 2_656 2_656
O10 Ho2 O13 Ho1 47.10(17) 2_656 2_656
O8 Ho2 O13 Ho1 -87.3(3) . 2_656
O9 Ho2 O13 Ho1 94.3(2) . 2_656
N2 Ho2 O13 Ho1 1.7(2) 2_656 2_656
N6 Ho2 O13 Ho1 -178.81(19) . 2_656
Ho1 Ho2 O13 Ho1 180.0 . 2_656
Ho3 Ho2 O13 Ho1 90.48(2) . 2_656
O14 Ho2 O13 Ho3 -137.20(16) . 2_656
O15 Ho2 O13 Ho3 -42.44(18) . 2_656
O16 Ho2 O13 Ho3 41.66(17) 2_656 2_656
O10 Ho2 O13 Ho3 136.62(17) 2_656 2_656
O8 Ho2 O13 Ho3 2.2(3) . 2_656
O9 Ho2 O13 Ho3 -176.2(2) . 2_656
N2 Ho2 O13 Ho3 91.2(2) 2_656 2_656
N6 Ho2 O13 Ho3 -89.29(19) . 2_656
Ho1 Ho2 O13 Ho3 -90.48(2) . 2_656
Ho1 Ho2 O13 Ho3 89.52(2) 2_656 2_656
Ho3 Ho2 O13 Ho3 180.0 . 2_656
O14 Ho2 O13 Ho3 42.80(16) . .
O15 Ho2 O13 Ho3 137.56(18) . .
O16 Ho2 O13 Ho3 -138.34(17) 2_656 .
O10 Ho2 O13 Ho3 -43.38(17) 2_656 .
O8 Ho2 O13 Ho3 -177.8(3) . .
O9 Ho2 O13 Ho3 3.8(2) . .
N2 Ho2 O13 Ho3 -88.8(2) 2_656 .
N6 Ho2 O13 Ho3 90.71(19) . .
Ho1 Ho2 O13 Ho3 89.52(2) . .
Ho1 Ho2 O13 Ho3 -90.48(2) 2_656 .
O16 Ho3 O13 Ho2 -135.33(17) . .
O14 Ho3 O13 Ho2 -45.52(17) . .
O10 Ho3 O13 Ho2 46.03(17) 2_656 .
O15 Ho3 O13 Ho2 135.37(17) 2_656 .
O6 Ho3 O13 Ho2 7.8(3) . .
O5 Ho3 O13 Ho2 -98.3(3) . .
O7 Ho3 O13 Ho2 130.2(3) . .
Ho1 Ho3 O13 Ho2 -89.79(3) . .
Ho2 Ho3 O13 Ho2 180.0 2_656 .
Ho1 Ho3 O13 Ho2 90.21(3) 2_656 .
O16 Ho3 O13 Ho2 44.67(17) . 2_656
O14 Ho3 O13 Ho2 134.48(17) . 2_656
O10 Ho3 O13 Ho2 -133.97(17) 2_656 2_656
O15 Ho3 O13 Ho2 -44.63(17) 2_656 2_656
O6 Ho3 O13 Ho2 -172.2(3) . 2_656
O5 Ho3 O13 Ho2 81.7(3) . 2_656
O7 Ho3 O13 Ho2 -49.8(3) . 2_656
Ho2 Ho3 O13 Ho2 180.0 . 2_656
Ho1 Ho3 O13 Ho2 90.21(3) . 2_656
Ho1 Ho3 O13 Ho2 -89.79(3) 2_656 2_656
O16 Ho3 O13 Ho1 134.46(17) . 2_656
O14 Ho3 O13 Ho1 -135.73(17) . 2_656
O10 Ho3 O13 Ho1 -44.18(17) 2_656 2_656
O15 Ho3 O13 Ho1 45.16(17) 2_656 2_656
O6 Ho3 O13 Ho1 -82.4(3) . 2_656
O5 Ho3 O13 Ho1 171.5(3) . 2_656
O7 Ho3 O13 Ho1 40.0(3) . 2_656
Ho2 Ho3 O13 Ho1 -90.21(3) . 2_656
Ho1 Ho3 O13 Ho1 180.0 . 2_656
Ho2 Ho3 O13 Ho1 89.79(3) 2_656 2_656
O16 Ho3 O13 Ho3 -16(100) . 2_656
O14 Ho3 O13 Ho3 74(100) . 2_656
O10 Ho3 O13 Ho3 166(100) 2_656 2_656
O15 Ho3 O13 Ho3 -105(100) 2_656 2_656
O6 Ho3 O13 Ho3 128(100) . 2_656
O5 Ho3 O13 Ho3 21(100) . 2_656
O7 Ho3 O13 Ho3 -110(100) . 2_656
Ho2 Ho3 O13 Ho3 120(100) . 2_656
Ho1 Ho3 O13 Ho3 30(100) . 2_656
Ho2 Ho3 O13 Ho3 -60(100) 2_656 2_656
Ho1 Ho3 O13 Ho3 -150(100) 2_656 2_656
O16 Ho3 O14 Ho1 17.6(2) . .
O10 Ho3 O14 Ho1 -113.9(3) 2_656 .
O15 Ho3 O14 Ho1 -47.2(4) 2_656 .
O6 Ho3 O14 Ho1 168.6(3) . .
O5 Ho3 O14 Ho1 97.5(3) . .
O7 Ho3 O14 Ho1 139.3(6) . .
O13 Ho3 O14 Ho1 -48.22(16) . .
Ho2 Ho3 O14 Ho1 -96.7(3) . .
Ho2 Ho3 O14 Ho1 -19.1(2) 2_656 .
Ho1 Ho3 O14 Ho1 -76.9(2) 2_656 .
O16 Ho3 O14 Ho2 114.3(3) . .
O10 Ho3 O14 Ho2 -17.2(2) 2_656 .
O15 Ho3 O14 Ho2 49.5(3) 2_656 .
O6 Ho3 O14 Ho2 -94.7(3) . .
O5 Ho3 O14 Ho2 -165.8(3) . .
O7 Ho3 O14 Ho2 -124.1(6) . .
O13 Ho3 O14 Ho2 48.45(15) . .
Ho1 Ho3 O14 Ho2 96.7(3) . .
Ho2 Ho3 O14 Ho2 77.62(19) 2_656 .
Ho1 Ho3 O14 Ho2 19.8(2) 2_656 .
O16 Ho1 O14 Ho3 -17.1(2) . .
O10 Ho1 O14 Ho3 51.5(4) . .
O15 Ho1 O14 Ho3 116.5(3) . .
O11 Ho1 O14 Ho3 -173.5(3) . .
O12 Ho1 O14 Ho3 -99.0(3) . .
N5 Ho1 O14 Ho3 -177.1(3) . .
N1 Ho1 O14 Ho3 -43.3(4) . .
Ho2 Ho1 O14 Ho3 100.9(3) . .
Ho2 Ho1 O14 Ho3 19.9(2) 2_656 .
Ho3 Ho1 O14 Ho3 81.1(2) 2_656 .
O16 Ho1 O14 Ho2 -118.0(2) . .
O10 Ho1 O14 Ho2 -49.4(3) . .
O15 Ho1 O14 Ho2 15.5(2) . .
O11 Ho1 O14 Ho2 85.5(4) . .
O12 Ho1 O14 Ho2 160.1(3) . .
N5 Ho1 O14 Ho2 82.0(3) . .
N1 Ho1 O14 Ho2 -144.2(3) . .
Ho2 Ho1 O14 Ho2 -81.06(16) 2_656 .
Ho3 Ho1 O14 Ho2 -100.9(3) . .
Ho3 Ho1 O14 Ho2 -19.85(19) 2_656 .
O15 Ho2 O14 Ho3 -117.7(2) . .
O16 Ho2 O14 Ho3 -53.4(4) 2_656 .
O10 Ho2 O14 Ho3 16.9(2) 2_656 .
O8 Ho2 O14 Ho3 173.5(3) . .
O9 Ho2 O14 Ho3 100.7(3) . .
O13 Ho2 O14 Ho3 -52.01(15) . .
N2 Ho2 O14 Ho3 47.4(4) 2_656 .
N6 Ho2 O14 Ho3 176.6(3) . .
Ho1 Ho2 O14 Ho3 -102.0(3) . .
Ho1 Ho2 O14 Ho3 -20.7(2) 2_656 .
O15 Ho2 O14 Ho1 -15.6(2) . .
O16 Ho2 O14 Ho1 48.7(3) 2_656 .
O10 Ho2 O14 Ho1 118.9(2) 2_656 .
O8 Ho2 O14 Ho1 -84.5(4) . .
O9 Ho2 O14 Ho1 -157.3(3) . .
O13 Ho2 O14 Ho1 50.00(13) . .
N2 Ho2 O14 Ho1 149.5(3) 2_656 .
N6 Ho2 O14 Ho1 -81.4(2) . .
Ho1 Ho2 O14 Ho1 81.36(17) 2_656 .
Ho3 Ho2 O14 Ho1 102.0(3) . .
O14 Ho2 O15 Ho3 116.0(2) . 2_656
O16 Ho2 O15 Ho3 -18.1(2) 2_656 2_656
O10 Ho2 O15 Ho3 49.5(4) 2_656 2_656
O8 Ho2 O15 Ho3 -100.2(3) . 2_656
O9 Ho2 O15 Ho3 -179.4(2) . 2_656
O13 Ho2 O15 Ho3 50.62(15) . 2_656
N2 Ho2 O15 Ho3 -48.6(4) 2_656 2_656
N6 Ho2 O15 Ho3 -177.3(3) . 2_656
Ho1 Ho2 O15 Ho3 100.7(3) . 2_656
Ho1 Ho2 O15 Ho3 18.5(2) 2_656 2_656
Ho3 Ho2 O15 Ho3 81.0(2) . 2_656
O14 Ho2 O15 Ho1 15.3(2) . .
O16 Ho2 O15 Ho1 -118.8(2) 2_656 .
O10 Ho2 O15 Ho1 -51.2(4) 2_656 .
O8 Ho2 O15 Ho1 159.1(3) . .
O9 Ho2 O15 Ho1 79.9(3) . .
O13 Ho2 O15 Ho1 -50.08(12) . .
N2 Ho2 O15 Ho1 -149.2(3) 2_656 .
N6 Ho2 O15 Ho1 82.0(3) . .
Ho1 Ho2 O15 Ho1 -82.15(17) 2_656 .
Ho3 Ho2 O15 Ho1 -19.65(19) . .
O14 Ho1 O15 Ho3 -116.4(2) . 2_656
O16 Ho1 O15 Ho3 -51.2(4) . 2_656
O10 Ho1 O15 Ho3 18.4(2) . 2_656
O11 Ho1 O15 Ho3 102.4(3) . 2_656
O12 Ho1 O15 Ho3 174.4(3) . 2_656
N5 Ho1 O15 Ho3 177.0(3) . 2_656
N1 Ho1 O15 Ho3 43.2(4) . 2_656
Ho2 Ho1 O15 Ho3 -101.0(3) . 2_656
Ho2 Ho1 O15 Ho3 -19.3(2) 2_656 2_656
Ho3 Ho1 O15 Ho3 -81.5(2) . 2_656
O14 Ho1 O15 Ho2 -15.5(2) . .
O16 Ho1 O15 Ho2 49.7(3) . .
O10 Ho1 O15 Ho2 119.3(2) . .
O11 Ho1 O15 Ho2 -156.6(3) . .
O12 Ho1 O15 Ho2 -84.7(4) . .
N5 Ho1 O15 Ho2 -82.1(3) . .
N1 Ho1 O15 Ho2 144.2(3) . .
Ho2 Ho1 O15 Ho2 81.72(17) 2_656 .
Ho3 Ho1 O15 Ho2 19.52(19) . .
Ho3 Ho1 O15 Ho2 101.0(3) 2_656 .
O14 Ho3 O16 Ho1 -17.3(2) . .
O10 Ho3 O16 Ho1 50.3(4) 2_656 .
O15 Ho3 O16 Ho1 114.9(3) 2_656 .
O6 Ho3 O16 Ho1 -77.9(5) . .
O5 Ho3 O16 Ho1 -105.7(3) . .
O7 Ho3 O16 Ho1 -176.8(2) . .
O13 Ho3 O16 Ho1 48.71(16) . .
Ho2 Ho3 O16 Ho1 19.6(2) . .
Ho2 Ho3 O16 Ho1 96.2(3) 2_656 .
Ho1 Ho3 O16 Ho1 78.0(2) 2_656 .
O14 Ho3 O16 Ho2 -113.5(3) . 2_656
O10 Ho3 O16 Ho2 -46.0(3) 2_656 2_656
O15 Ho3 O16 Ho2 18.7(2) 2_656 2_656
O6 Ho3 O16 Ho2 -174.1(4) . 2_656
O5 Ho3 O16 Ho2 158.1(3) . 2_656
O7 Ho3 O16 Ho2 86.9(3) . 2_656
O13 Ho3 O16 Ho2 -47.50(15) . 2_656
Ho2 Ho3 O16 Ho2 -76.59(18) . 2_656
Ho1 Ho3 O16 Ho2 -96.2(3) . 2_656
Ho1 Ho3 O16 Ho2 -18.19(19) 2_656 2_656
O14 Ho1 O16 Ho3 17.1(2) . .
O10 Ho1 O16 Ho3 -117.7(3) . .
O15 Ho1 O16 Ho3 -52.0(4) . .
O11 Ho1 O16 Ho3 172.3(3) . .
O12 Ho1 O16 Ho3 101.5(3) . .
N5 Ho1 O16 Ho3 44.3(4) . .
N1 Ho1 O16 Ho3 177.4(3) . .
Ho2 Ho1 O16 Ho3 -20.2(2) . .
Ho2 Ho1 O16 Ho3 -102.3(3) 2_656 .
Ho3 Ho1 O16 Ho3 -82.2(2) 2_656 .
O14 Ho1 O16 Ho2 119.4(2) . 2_656
O10 Ho1 O16 Ho2 -15.5(2) . 2_656
O15 Ho1 O16 Ho2 50.3(3) . 2_656
O11 Ho1 O16 Ho2 -85.4(4) . 2_656
O12 Ho1 O16 Ho2 -156.2(3) . 2_656
N5 Ho1 O16 Ho2 146.5(3) . 2_656
N1 Ho1 O16 Ho2 -80.4(3) . 2_656
Ho2 Ho1 O16 Ho2 82.04(17) . 2_656
Ho3 Ho1 O16 Ho2 102.3(3) . 2_656
Ho3 Ho1 O16 Ho2 20.10(18) 2_656 2_656
